data_4021247
loop_
_publ_author_name
'Arjan W. Kleij'
'Beatriz Souto'
'C\'esar J. Pastor'
'Pilar Prados'
'Javier de Mendoza'

_publ_section_title
;
 Multinuclear Calixarene Synthons with Covalently
 Linked Aryl-Palladium(II) Complexes
;
_journal_name_full 'Journal of Organic Chemistry'
_journal_page_first 6394
_journal_page_last 6403
_journal_paper_doi 10.1021/jo0494782
_journal_volume 69
_journal_year 2004
_chemical_formula_sum 'C86 H102 Cl6 I2 O6'
_chemical_formula_weight 1698.18
_space_group_IT_number 14
_symmetry_cell_setting monoclinic
_symmetry_space_group_name_Hall '-P 2yn'
_symmetry_space_group_name_H-M 'P 1 21/n 1'
_cell_angle_alpha 90.00
_cell_angle_beta 101.198(2)
_cell_angle_gamma 90.00
_cell_formula_units_Z 4
_cell_length_a 15.1582(6)
_cell_length_b 26.6443(8)
_cell_length_c 22.1283(7)
_cell_measurement_temperature 297(2)
_cell_volume 8767.0(5)
_diffrn_ambient_temperature 297(2)
_exptl_crystal_density_diffrn 1.287
_cod_depositor_comments
;
The following automatic conversions were performed:
'_symmetry_cell_setting' value 'Monoclinic' changed to 'monoclinic'
according to '/home/saulius/struct/CIF-dictionaries/cif_core.dic'
dictionary named 'cif_core.dic' version 2.4.1 from 2010-06-29.

Automatic conversion script
Id: cif_fix_enum 1527 2010-12-29 10:47:43Z saulius 
;
_cod_original_sg_symbol_H-M 'P 21/n'
_cod_database_code 4021247

loop_
_symmetry_equiv_pos_as_xyz
'x, y, z'
'-x+1/2, y+1/2, -z+1/2'
'-x, -y, -z'
'x-1/2, -y-1/2, z-1/2'

loop_
_atom_site_label
_atom_site_type_symbol
_atom_site_fract_x
_atom_site_fract_y
_atom_site_fract_z
_atom_site_U_iso_or_equiv
_atom_site_adp_type
_atom_site_occupancy
_atom_site_symmetry_multiplicity
_atom_site_calc_flag
_atom_site_refinement_flags
_atom_site_disorder_assembly
_atom_site_disorder_group
I1 I 0.35393(9) 0.57052(2) 0.52525(3) 0.1807(5) Uani 1 1 d . . .
I2 I 0.43762(9) 0.92938(3) 1.43939(4) 0.1754(5) Uani 1 1 d . . .
O1 O 0.3871(2) 0.75414(11) 0.75640(13) 0.0580(7) Uani 1 1 d . . .
O2 O 0.6892(2) 0.80146(16) 0.90383(17) 0.0757(9) Uani 1 1 d . . .
O3 O 0.6002(3) 0.75867(17) 1.0463(3) 0.0962(13) Uani 1 1 d . . .
O4 O 0.3982(2) 0.75244(12) 1.19920(14) 0.0604(7) Uani 1 1 d . . .
O5 O 0.0932(2) 0.70511(14) 1.05195(17) 0.0706(9) Uani 1 1 d . . .
O6 O 0.1840(2) 0.74677(16) 0.9082(2) 0.0904(12) Uani 1 1 d . . .
Cl1 Cl 0.8078(4) 0.4311(3) 0.7178(5) 0.327(5) Uani 1 1 d . . .
Cl2 Cl 0.9270(3) 0.4142(3) 0.8338(4) 0.287(4) Uani 1 1 d . . .
Cl3 Cl 0.9464(6) 0.5046(3) 0.7746(3) 0.294(3) Uani 1 1 d . . .
Cl4 Cl 0.0846(4) 0.6279(4) 0.6852(5) 0.342(5) Uani 1 1 d . . .
Cl5 Cl 0.2334(8) 0.5580(3) 0.7121(6) 0.399(6) Uani 1 1 d . . .
Cl6 Cl 0.2138(5) 0.6294(5) 0.7923(5) 0.415(7) Uani 1 1 d . . .
C1 C 0.3557(6) 0.6337(3) 0.5817(3) 0.097(2) Uani 1 1 d . . .
C2 C 0.4374(5) 0.6548(3) 0.6075(3) 0.0945(19) Uani 1 1 d . . .
H2 H 0.4908 0.6404 0.6013 0.113 Uiso 1 1 calc R . .
C3 C 0.4389(4) 0.6978(2) 0.6428(3) 0.0801(14) Uani 1 1 d . . .
H3 H 0.4939 0.7129 0.6585 0.096 Uiso 1 1 calc R . .
C4 C 0.3606(3) 0.71901(19) 0.6553(2) 0.0635(11) Uani 1 1 d . . .
C5 C 0.2807(4) 0.6961(2) 0.6296(3) 0.0897(17) Uani 1 1 d . . .
H5 H 0.2271 0.7091 0.6375 0.108 Uiso 1 1 calc R . .
C6 C 0.2783(5) 0.6543(3) 0.5924(4) 0.107(2) Uani 1 1 d . . .
H6 H 0.2233 0.6402 0.5745 0.129 Uiso 1 1 calc R . .
C7 C 0.3627(4) 0.7655(2) 0.6916(2) 0.0696(12) Uani 1 1 d . . .
H7A H 0.4060 0.7887 0.6802 0.084 Uiso 1 1 calc R . .
H7B H 0.3040 0.7814 0.6829 0.084 Uiso 1 1 calc R . .
C8 C 0.4027(3) 0.79598(17) 0.79427(19) 0.0549(9) Uani 1 1 d . . .
C9 C 0.4898(3) 0.81570(18) 0.8096(2) 0.0590(10) Uani 1 1 d . . .
C10 C 0.5039(3) 0.85695(19) 0.8483(2) 0.0676(12) Uani 1 1 d . . .
H10 H 0.5617 0.8701 0.8586 0.081 Uiso 1 1 calc R . .
C11 C 0.4356(4) 0.8798(2) 0.8725(3) 0.0743(13) Uani 1 1 d . . .
C12 C 0.3497(3) 0.8575(2) 0.8571(3) 0.0724(13) Uani 1 1 d . . .
H12 H 0.3030 0.8710 0.8736 0.087 Uiso 1 1 calc R . .
C13 C 0.3324(3) 0.81666(18) 0.8185(2) 0.0620(11) Uani 1 1 d . . .
C14 C 0.4538(5) 0.9246(3) 0.9165(4) 0.098(2) Uani 1 1 d . . .
C15 C 0.5048(16) 0.9077(6) 0.9766(6) 0.252(11) Uani 1 1 d . . .
H15A H 0.5624 0.8951 0.9717 0.378 Uiso 1 1 calc R . .
H15B H 0.4721 0.8815 0.9924 0.378 Uiso 1 1 calc R . .
H15C H 0.5133 0.9354 1.0049 0.378 Uiso 1 1 calc R . .
C16 C 0.5186(12) 0.9597(6) 0.8958(10) 0.246(11) Uani 1 1 d . . .
H16A H 0.4945 0.9709 0.8547 0.369 Uiso 1 1 calc R . .
H16B H 0.5746 0.9427 0.8965 0.369 Uiso 1 1 calc R . .
H16C H 0.5283 0.9881 0.9230 0.369 Uiso 1 1 calc R . .
C17 C 0.3698(9) 0.9508(6) 0.9233(9) 0.231(9) Uani 1 1 d . . .
H17A H 0.3230 0.9431 0.8886 0.346 Uiso 1 1 calc R . .
H17B H 0.3800 0.9863 0.9253 0.346 Uiso 1 1 calc R . .
H17C H 0.3519 0.9397 0.9605 0.346 Uiso 1 1 calc R . .
C18 C 0.5681(3) 0.79033(19) 0.7889(2) 0.0631(11) Uani 1 1 d . . .
H18A H 0.6167 0.8142 0.7900 0.076 Uiso 1 1 calc R . .
H18B H 0.5496 0.7786 0.7469 0.076 Uiso 1 1 calc R . .
C19 C 0.6008(3) 0.74644(18) 0.8306(2) 0.0581(10) Uani 1 1 d . . .
C20 C 0.5676(3) 0.69860(19) 0.8156(2) 0.0652(11) Uani 1 1 d . . .
H20 H 0.5302 0.6934 0.7775 0.078 Uiso 1 1 calc R . .
C21 C 0.5887(3) 0.6580(2) 0.8558(3) 0.0729(13) Uani 1 1 d . . .
C22 C 0.6447(3) 0.6668(2) 0.9106(3) 0.0737(13) Uani 1 1 d . . .
H22 H 0.6599 0.6401 0.9377 0.088 Uiso 1 1 calc R . .
C23 C 0.6804(3) 0.7140(2) 0.9279(2) 0.0693(12) Uani 1 1 d . . .
C24 C 0.6584(3) 0.75349(19) 0.8874(2) 0.0628(11) Uani 1 1 d . . .
C25 C 0.7773(5) 0.8120(3) 0.8950(4) 0.110(2) Uani 1 1 d . . .
H25A H 0.8192 0.7903 0.9208 0.165 Uiso 1 1 calc R . .
H25B H 0.7919 0.8463 0.9057 0.165 Uiso 1 1 calc R . .
H25C H 0.7806 0.8064 0.8527 0.165 Uiso 1 1 calc R . .
C26 C 0.5501(5) 0.6057(3) 0.8370(4) 0.0994(19) Uani 1 1 d . . .
C27 C 0.4800(14) 0.6072(5) 0.7833(11) 0.302(16) Uani 1 1 d . . .
H27A H 0.4319 0.5854 0.7890 0.454 Uiso 1 1 calc R . .
H27B H 0.5033 0.5964 0.7481 0.454 Uiso 1 1 calc R . .
H27C H 0.4578 0.6409 0.7767 0.454 Uiso 1 1 calc R . .
C28 C 0.6181(14) 0.5675(5) 0.8455(12) 0.248(11) Uani 1 1 d . . .
H28A H 0.6557 0.5718 0.8156 0.371 Uiso 1 1 calc R . .
H28B H 0.5901 0.5351 0.8403 0.371 Uiso 1 1 calc R . .
H28C H 0.6540 0.5702 0.8862 0.371 Uiso 1 1 calc R . .
C29 C 0.499(2) 0.5878(9) 0.8806(13) 0.35(2) Uani 1 1 d . . .
H29A H 0.5362 0.5867 0.9208 0.532 Uiso 1 1 calc R . .
H29B H 0.4767 0.5547 0.8690 0.532 Uiso 1 1 calc R . .
H29C H 0.4489 0.6099 0.8810 0.532 Uiso 1 1 calc R . .
C30 C 0.7406(4) 0.7218(3) 0.9907(3) 0.0887(18) Uani 1 1 d . . .
H30A H 0.8009 0.7104 0.9889 0.106 Uiso 1 1 calc R . .
H30B H 0.7439 0.7574 1.0000 0.106 Uiso 1 1 calc R . .
C31 C 0.7084(3) 0.6944(2) 1.0423(2) 0.0740(13) Uani 1 1 d . . .
C32 C 0.6377(3) 0.7134(2) 1.0676(3) 0.0739(13) Uani 1 1 d . . .
C33 C 0.6127(3) 0.6900(2) 1.1171(3) 0.0687(12) Uani 1 1 d . . .
C34 C 0.6529(3) 0.6444(2) 1.1378(2) 0.0714(12) Uani 1 1 d . . .
H34 H 0.6339 0.6279 1.1701 0.086 Uiso 1 1 calc R . .
C35 C 0.7201(3) 0.6228(2) 1.1120(2) 0.0706(13) Uani 1 1 d . . .
C36 C 0.7477(3) 0.6494(2) 1.0646(2) 0.0736(13) Uani 1 1 d . . .
H36 H 0.7941 0.6364 1.0473 0.088 Uiso 1 1 calc R . .
C37 C 0.5147(4) 0.7545(3) 1.0047(4) 0.109(2) Uani 1 1 d . . .
H37A H 0.5179 0.7286 0.9751 0.163 Uiso 1 1 calc R . .
H37B H 0.5003 0.7858 0.9838 0.163 Uiso 1 1 calc R . .
H37C H 0.4690 0.7462 1.0276 0.163 Uiso 1 1 calc R . .
C38 C 0.7618(4) 0.5721(2) 1.1355(3) 0.0849(16) Uani 1 1 d . . .
C39 C 0.8262(7) 0.5528(4) 1.0955(5) 0.136(3) Uani 1 1 d . . .
H39A H 0.7953 0.5508 1.0533 0.204 Uiso 1 1 calc R . .
H39B H 0.8475 0.5200 1.1094 0.204 Uiso 1 1 calc R . .
H39C H 0.8764 0.5753 1.0985 0.204 Uiso 1 1 calc R . .
C40 C 0.6854(7) 0.5329(4) 1.1295(5) 0.133(3) Uani 1 1 d . . .
H40A H 0.6570 0.5352 1.1646 0.200 Uiso 1 1 calc R . .
H40B H 0.7100 0.4999 1.1276 0.200 Uiso 1 1 calc R . .
H40C H 0.6419 0.5393 1.0926 0.200 Uiso 1 1 calc R . .
C41 C 0.8085(6) 0.5772(3) 1.2022(4) 0.116(3) Uani 1 1 d . . .
H41A H 0.8586 0.5997 1.2051 0.174 Uiso 1 1 calc R . .
H41B H 0.8296 0.5449 1.2180 0.174 Uiso 1 1 calc R . .
H41C H 0.7670 0.5902 1.2260 0.174 Uiso 1 1 calc R . .
C42 C 0.5430(3) 0.7124(3) 1.1506(3) 0.0813(15) Uani 1 1 d . . .
H42A H 0.5651 0.7088 1.1945 0.098 Uiso 1 1 calc R . .
H42B H 0.5386 0.7481 1.1417 0.098 Uiso 1 1 calc R . .
C43 C 0.4492(3) 0.6902(2) 1.1351(2) 0.0657(11) Uani 1 1 d . . .
C44 C 0.3799(3) 0.71117(17) 1.1602(2) 0.0578(10) Uani 1 1 d . . .
C45 C 0.2923(3) 0.69246(18) 1.1449(2) 0.0597(10) Uani 1 1 d . . .
C46 C 0.2769(3) 0.65170(19) 1.1062(2) 0.0672(12) Uani 1 1 d . . .
H46 H 0.2189 0.6387 1.0965 0.081 Uiso 1 1 calc R . .
C47 C 0.3441(3) 0.6290(2) 1.0810(3) 0.0707(12) Uani 1 1 d . . .
C48 C 0.4285(3) 0.6494(2) 1.0957(2) 0.0694(12) Uani 1 1 d . . .
H48 H 0.4741 0.6353 1.0785 0.083 Uiso 1 1 calc R . .
C49 C 0.4217(4) 0.7391(2) 1.2638(2) 0.0740(13) Uani 1 1 d . . .
H49A H 0.4796 0.7224 1.2720 0.089 Uiso 1 1 calc R . .
H49B H 0.3771 0.7162 1.2741 0.089 Uiso 1 1 calc R . .
C50 C 0.4257(3) 0.7850(2) 1.3023(2) 0.0665(12) Uani 1 1 d . . .
C51 C 0.5051(4) 0.8067(3) 1.3278(3) 0.0932(18) Uani 1 1 d . . .
H51 H 0.5581 0.7937 1.3189 0.112 Uiso 1 1 calc R . .
C52 C 0.5092(5) 0.8476(3) 1.3666(4) 0.111(2) Uani 1 1 d . . .
H52 H 0.5648 0.8610 1.3844 0.133 Uiso 1 1 calc R . .
C53 C 0.4331(5) 0.8683(3) 1.3789(3) 0.0908(17) Uani 1 1 d . . .
C54 C 0.3528(6) 0.8476(3) 1.3545(4) 0.108(2) Uani 1 1 d . . .
H54 H 0.3002 0.8609 1.3635 0.130 Uiso 1 1 calc R . .
C55 C 0.3487(4) 0.8059(3) 1.3155(3) 0.0924(18) Uani 1 1 d . . .
H55 H 0.2931 0.7921 1.2982 0.111 Uiso 1 1 calc R . .
C56 C 0.3219(4) 0.5840(3) 1.0376(4) 0.0913(18) Uani 1 1 d . . .
C57 C 0.2735(13) 0.6033(5) 0.9753(5) 0.216(8) Uani 1 1 d . . .
H57A H 0.2409 0.5762 0.9524 0.324 Uiso 1 1 calc R . .
H57B H 0.3167 0.6163 0.9529 0.324 Uiso 1 1 calc R . .
H57C H 0.2324 0.6294 0.9811 0.324 Uiso 1 1 calc R . .
C58 C 0.4077(8) 0.5537(4) 1.0335(6) 0.152(4) Uani 1 1 d . . .
H58A H 0.3914 0.5241 1.0091 0.228 Uiso 1 1 calc R . .
H58B H 0.4377 0.5441 1.0742 0.228 Uiso 1 1 calc R . .
H58C H 0.4473 0.5740 1.0147 0.228 Uiso 1 1 calc R . .
C59 C 0.2586(8) 0.5474(4) 1.0632(6) 0.154(4) Uani 1 1 d . . .
H59A H 0.2023 0.5637 1.0636 0.231 Uiso 1 1 calc R . .
H59B H 0.2859 0.5376 1.1043 0.231 Uiso 1 1 calc R . .
H59C H 0.2485 0.5181 1.0374 0.231 Uiso 1 1 calc R . .
C60 C 0.2154(3) 0.7191(2) 1.1663(2) 0.0663(11) Uani 1 1 d . . .
H60A H 0.2357 0.7320 1.2077 0.080 Uiso 1 1 calc R . .
H60B H 0.1667 0.6956 1.1672 0.080 Uiso 1 1 calc R . .
C61 C 0.1821(3) 0.76228(19) 1.1223(2) 0.0601(10) Uani 1 1 d . . .
C62 C 0.1241(3) 0.75364(19) 1.0661(2) 0.0623(11) Uani 1 1 d . . .
C63 C 0.1014(3) 0.7915(2) 1.0237(2) 0.0658(12) Uani 1 1 d . . .
C64 C 0.1370(3) 0.8395(2) 1.0397(3) 0.0739(13) Uani 1 1 d . . .
H64 H 0.1213 0.8655 1.0115 0.089 Uiso 1 1 calc R . .
C65 C 0.1931(3) 0.8503(2) 1.0942(3) 0.0718(13) Uani 1 1 d . . .
C66 C 0.2145(3) 0.8100(2) 1.1358(2) 0.0670(12) Uani 1 1 d . . .
H66 H 0.2519 0.8159 1.1737 0.080 Uiso 1 1 calc R . .
C67 C 0.0036(4) 0.6953(3) 1.0579(4) 0.0970(19) Uani 1 1 d . . .
H67A H -0.0367 0.7159 1.0294 0.146 Uiso 1 1 calc R . .
H67B H -0.0032 0.7028 1.0992 0.146 Uiso 1 1 calc R . .
H67C H -0.0101 0.6606 1.0492 0.146 Uiso 1 1 calc R . .
C68 C 0.2328(5) 0.9016(3) 1.1116(4) 0.0947(18) Uani 1 1 d . . .
C69 C 0.1966(10) 0.9410(4) 1.0667(7) 0.174(5) Uani 1 1 d . . .
H69A H 0.2055 0.9733 1.0862 0.261 Uiso 1 1 calc R . .
H69B H 0.1335 0.9355 1.0521 0.261 Uiso 1 1 calc R . .
H69C H 0.2272 0.9399 1.0326 0.261 Uiso 1 1 calc R . .
C70 C 0.2013(14) 0.9215(5) 1.1683(10) 0.227(9) Uani 1 1 d . . .
H70A H 0.2457 0.9141 1.2044 0.341 Uiso 1 1 calc R . .
H70B H 0.1455 0.9057 1.1716 0.341 Uiso 1 1 calc R . .
H70C H 0.1928 0.9571 1.1646 0.341 Uiso 1 1 calc R . .
C71 C 0.3309(7) 0.8986(4) 1.1204(8) 0.187(6) Uani 1 1 d . . .
H71A H 0.3533 0.8769 1.1546 0.280 Uiso 1 1 calc R . .
H71B H 0.3562 0.9315 1.1287 0.280 Uiso 1 1 calc R . .
H71C H 0.3475 0.8854 1.0838 0.280 Uiso 1 1 calc R . .
C72 C 0.0420(3) 0.7820(3) 0.9622(3) 0.0810(15) Uani 1 1 d . . .
H72A H -0.0187 0.7927 0.9639 0.097 Uiso 1 1 calc R . .
H72B H 0.0404 0.7462 0.9542 0.097 Uiso 1 1 calc R . .
C73 C 0.0717(3) 0.8087(2) 0.9092(2) 0.0711(13) Uani 1 1 d . . .
C74 C 0.1440(3) 0.7906(2) 0.8848(2) 0.0680(12) Uani 1 1 d . . .
C75 C 0.1693(3) 0.81447(19) 0.8345(2) 0.0665(12) Uani 1 1 d . . .
C76 C 0.1250(3) 0.8585(2) 0.8126(2) 0.0690(12) Uani 1 1 d . . .
H76 H 0.1424 0.8751 0.7799 0.083 Uiso 1 1 calc R . .
C77 C 0.0554(3) 0.8788(2) 0.8380(2) 0.0692(12) Uani 1 1 d . . .
C78 C 0.0298(3) 0.8525(2) 0.8858(2) 0.0712(13) Uani 1 1 d . . .
H78 H -0.0174 0.8648 0.9028 0.085 Uiso 1 1 calc R . .
C79 C 0.2695(4) 0.7526(3) 0.9491(4) 0.097(2) Uani 1 1 d . . .
H79A H 0.3153 0.7585 0.9255 0.146 Uiso 1 1 calc R . .
H79B H 0.2834 0.7227 0.9732 0.146 Uiso 1 1 calc R . .
H79C H 0.2668 0.7807 0.9760 0.146 Uiso 1 1 calc R . .
C80 C 0.0105(4) 0.9275(2) 0.8123(3) 0.0877(17) Uani 1 1 d . . .
C81 C -0.0296(11) 0.9239(5) 0.7484(5) 0.194(7) Uani 1 1 d . . .
H81A H 0.0093 0.9051 0.7273 0.291 Uiso 1 1 calc R . .
H81B H -0.0385 0.9569 0.7311 0.291 Uiso 1 1 calc R . .
H81C H -0.0865 0.9071 0.7440 0.291 Uiso 1 1 calc R . .
C82 C 0.0875(11) 0.9685(4) 0.8128(9) 0.204(7) Uani 1 1 d . . .
H82A H 0.1075 0.9807 0.8540 0.306 Uiso 1 1 calc R . .
H82B H 0.0642 0.9959 0.7863 0.306 Uiso 1 1 calc R . .
H82C H 0.1372 0.9535 0.7984 0.306 Uiso 1 1 calc R . .
C83 C -0.0511(14) 0.9469(6) 0.8540(8) 0.255(11) Uani 1 1 d . . .
H83A H -0.0874 0.9738 0.8338 0.383 Uiso 1 1 calc R . .
H83B H -0.0154 0.9589 0.8919 0.383 Uiso 1 1 calc R . .
H83C H -0.0894 0.9202 0.8627 0.383 Uiso 1 1 calc R . .
C84 C 0.2396(3) 0.7925(2) 0.8029(3) 0.0776(15) Uani 1 1 d . . .
H84A H 0.2182 0.7949 0.7587 0.093 Uiso 1 1 calc R . .
H84B H 0.2457 0.7571 0.8132 0.093 Uiso 1 1 calc R . .
C85 C 0.9183(15) 0.4348(7) 0.7660(11) 0.220(8) Uani 1 1 d . . .
C86 C 0.198(2) 0.6131(9) 0.7288(9) 0.274(13) Uani 1 1 d . . .

loop_
_atom_site_aniso_label
_atom_site_aniso_U_11
_atom_site_aniso_U_22
_atom_site_aniso_U_33
_atom_site_aniso_U_23
_atom_site_aniso_U_13
_atom_site_aniso_U_12
I1 0.3461(14) 0.0860(5) 0.1015(5) -0.0264(3) 0.0220(6) 0.0384(5)
I2 0.3169(13) 0.0982(5) 0.1157(5) -0.0275(3) 0.0539(6) 0.0289(5)
O1 0.0625(17) 0.0590(18) 0.0506(16) 0.0004(13) 0.0063(13) 0.0061(13)
O2 0.064(2) 0.089(3) 0.072(2) -0.0052(18) 0.0084(16) -0.0142(16)
O3 0.066(2) 0.083(3) 0.131(4) 0.018(2) -0.005(2) 0.0016(17)
O4 0.0656(17) 0.0617(18) 0.0518(16) 0.0056(13) 0.0058(13) 0.0049(13)
O5 0.0636(19) 0.076(2) 0.070(2) -0.0046(17) 0.0082(15) -0.0041(15)
O6 0.063(2) 0.077(3) 0.120(3) 0.013(2) -0.008(2) 0.0065(16)
Cl1 0.180(4) 0.262(7) 0.499(14) -0.109(7) -0.029(5) 0.048(4)
Cl2 0.194(4) 0.289(7) 0.369(9) 0.148(7) 0.028(5) -0.025(4)
Cl3 0.362(8) 0.236(6) 0.257(6) -0.009(5) -0.006(5) -0.015(5)
Cl4 0.203(5) 0.407(12) 0.418(11) 0.095(9) 0.064(6) 0.046(6)
Cl5 0.438(14) 0.249(8) 0.472(17) -0.039(9) -0.007(11) 0.037(8)
Cl6 0.220(6) 0.62(2) 0.413(12) -0.184(13) 0.074(7) 0.056(8)
C1 0.152(6) 0.072(4) 0.067(3) -0.007(3) 0.018(4) 0.019(4)
C2 0.121(5) 0.091(4) 0.083(4) -0.002(3) 0.049(4) 0.023(4)
C3 0.084(3) 0.078(4) 0.083(4) -0.011(3) 0.028(3) 0.000(3)
C4 0.070(3) 0.069(3) 0.052(2) 0.004(2) 0.011(2) 0.007(2)
C5 0.077(4) 0.082(4) 0.105(5) -0.015(3) 0.008(3) 0.010(3)
C6 0.109(5) 0.086(5) 0.114(5) -0.021(4) -0.010(4) 0.000(4)
C7 0.082(3) 0.072(3) 0.052(2) 0.001(2) 0.006(2) 0.011(2)
C8 0.057(2) 0.057(2) 0.048(2) 0.0000(18) 0.0041(18) 0.0029(17)
C9 0.057(2) 0.062(3) 0.057(2) 0.0041(19) 0.0087(19) 0.0015(18)
C10 0.062(3) 0.064(3) 0.075(3) -0.007(2) 0.008(2) -0.007(2)
C11 0.075(3) 0.068(3) 0.078(3) -0.014(3) 0.013(3) -0.005(2)
C12 0.066(3) 0.076(3) 0.075(3) -0.014(3) 0.014(2) 0.004(2)
C13 0.056(2) 0.065(3) 0.064(3) -0.010(2) 0.009(2) 0.0016(19)
C14 0.108(5) 0.084(4) 0.103(5) -0.033(4) 0.023(4) -0.017(3)
C15 0.42(3) 0.168(13) 0.126(10) -0.085(10) -0.062(13) 0.046(15)
C16 0.277(17) 0.157(12) 0.34(2) -0.154(15) 0.163(18) -0.123(13)
C17 0.181(11) 0.174(12) 0.33(2) -0.182(15) 0.032(12) 0.005(9)
C18 0.059(2) 0.069(3) 0.062(3) -0.001(2) 0.015(2) -0.0045(19)
C19 0.048(2) 0.067(3) 0.059(2) 0.002(2) 0.0111(19) 0.0016(17)
C20 0.060(2) 0.067(3) 0.066(3) -0.003(2) 0.005(2) 0.0047(19)
C21 0.069(3) 0.073(3) 0.076(3) 0.000(3) 0.012(3) 0.002(2)
C22 0.068(3) 0.075(3) 0.075(3) 0.010(3) 0.006(2) 0.001(2)
C23 0.054(2) 0.086(4) 0.067(3) 0.005(2) 0.008(2) -0.003(2)
C24 0.052(2) 0.072(3) 0.064(3) -0.005(2) 0.013(2) -0.0067(19)
C25 0.083(4) 0.133(6) 0.119(6) -0.015(5) 0.032(4) -0.040(4)
C26 0.106(5) 0.079(4) 0.105(5) -0.001(4) 0.002(4) -0.005(3)
C27 0.30(2) 0.121(10) 0.37(3) 0.038(13) -0.22(2) -0.054(11)
C28 0.29(2) 0.090(8) 0.32(3) -0.044(11) -0.032(19) 0.037(9)
C29 0.52(4) 0.25(2) 0.36(3) -0.12(2) 0.26(3) -0.27(3)
C30 0.061(3) 0.124(5) 0.075(3) 0.017(3) -0.002(3) -0.013(3)
C31 0.053(3) 0.099(4) 0.064(3) 0.004(3) -0.002(2) -0.005(2)
C32 0.055(3) 0.078(3) 0.082(3) 0.006(3) -0.005(2) 0.000(2)
C33 0.051(2) 0.074(3) 0.076(3) -0.009(2) 0.000(2) 0.000(2)
C34 0.069(3) 0.083(4) 0.062(3) -0.005(2) 0.013(2) -0.002(2)
C35 0.066(3) 0.080(3) 0.062(3) -0.007(2) 0.003(2) 0.013(2)
C36 0.061(3) 0.100(4) 0.058(3) -0.001(3) 0.004(2) 0.006(2)
C37 0.064(3) 0.132(6) 0.120(6) 0.032(5) -0.009(3) 0.013(3)
C38 0.094(4) 0.085(4) 0.075(4) -0.004(3) 0.014(3) 0.017(3)
C39 0.156(8) 0.137(8) 0.116(6) -0.012(6) 0.027(6) 0.068(6)
C40 0.148(7) 0.091(6) 0.154(8) -0.014(5) 0.010(6) 0.003(5)
C41 0.129(6) 0.113(6) 0.095(5) -0.009(4) -0.005(4) 0.038(4)
C42 0.058(3) 0.092(4) 0.092(4) -0.021(3) 0.012(3) -0.002(2)
C43 0.061(3) 0.068(3) 0.066(3) -0.001(2) 0.007(2) 0.004(2)
C44 0.060(2) 0.059(3) 0.053(2) 0.0033(19) 0.0063(19) 0.0010(18)
C45 0.055(2) 0.067(3) 0.055(2) 0.009(2) 0.0054(19) 0.0022(18)
C46 0.060(3) 0.065(3) 0.074(3) 0.003(2) 0.005(2) -0.003(2)
C47 0.068(3) 0.066(3) 0.075(3) -0.006(2) 0.006(2) -0.002(2)
C48 0.064(3) 0.069(3) 0.074(3) -0.011(2) 0.010(2) 0.004(2)
C49 0.089(3) 0.074(3) 0.055(3) 0.009(2) 0.003(2) 0.011(2)
C50 0.069(3) 0.074(3) 0.055(3) 0.007(2) 0.009(2) 0.011(2)
C51 0.071(3) 0.097(4) 0.109(5) -0.017(4) 0.012(3) 0.013(3)
C52 0.098(5) 0.108(6) 0.120(6) -0.028(5) 0.002(4) -0.001(4)
C53 0.120(5) 0.083(4) 0.070(3) -0.008(3) 0.019(3) 0.014(4)
C54 0.115(5) 0.111(6) 0.116(5) -0.006(4) 0.064(5) 0.023(4)
C55 0.076(4) 0.097(5) 0.108(5) -0.011(4) 0.029(3) 0.004(3)
C56 0.095(4) 0.071(4) 0.100(5) -0.023(3) 0.001(3) -0.003(3)
C57 0.37(2) 0.113(8) 0.114(8) -0.033(6) -0.080(11) 0.025(10)
C58 0.154(8) 0.115(7) 0.176(11) -0.064(7) 0.001(7) 0.016(6)
C59 0.181(9) 0.095(6) 0.194(11) -0.030(7) 0.054(8) -0.039(6)
C60 0.065(3) 0.077(3) 0.058(3) 0.009(2) 0.014(2) 0.002(2)
C61 0.050(2) 0.074(3) 0.056(2) 0.001(2) 0.0121(19) 0.0045(19)
C62 0.049(2) 0.075(3) 0.064(3) 0.002(2) 0.013(2) 0.0042(19)
C63 0.052(2) 0.077(3) 0.068(3) 0.006(2) 0.011(2) 0.003(2)
C64 0.072(3) 0.075(3) 0.074(3) 0.014(3) 0.014(3) 0.011(2)
C65 0.067(3) 0.071(3) 0.077(3) 0.002(2) 0.013(2) 0.006(2)
C66 0.059(3) 0.079(3) 0.062(3) -0.005(2) 0.009(2) 0.007(2)
C67 0.079(4) 0.099(5) 0.116(5) -0.018(4) 0.027(3) -0.024(3)
C68 0.102(5) 0.076(4) 0.103(5) -0.001(3) 0.015(4) 0.002(3)
C69 0.236(13) 0.073(5) 0.186(12) 0.010(6) -0.027(10) -0.019(6)
C70 0.296(19) 0.123(10) 0.28(2) -0.097(12) 0.112(17) -0.019(10)
C71 0.126(8) 0.109(7) 0.32(2) -0.021(10) 0.036(9) -0.044(6)
C72 0.059(3) 0.106(4) 0.073(3) 0.011(3) -0.001(2) -0.005(3)
C73 0.054(3) 0.092(4) 0.062(3) 0.008(2) 0.000(2) 0.002(2)
C74 0.050(2) 0.072(3) 0.075(3) -0.001(2) -0.003(2) 0.004(2)
C75 0.051(2) 0.070(3) 0.076(3) -0.010(2) 0.005(2) 0.0010(19)
C76 0.063(3) 0.079(3) 0.064(3) 0.001(2) 0.011(2) 0.005(2)
C77 0.067(3) 0.074(3) 0.064(3) 0.000(2) 0.008(2) 0.010(2)
C78 0.055(2) 0.093(4) 0.062(3) 0.001(3) 0.003(2) 0.014(2)
C79 0.069(3) 0.101(5) 0.113(5) 0.018(4) -0.006(3) 0.016(3)
C80 0.094(4) 0.073(4) 0.092(4) 0.004(3) 0.010(3) 0.016(3)
C81 0.291(16) 0.158(10) 0.102(7) -0.001(6) -0.038(8) 0.129(11)
C82 0.233(14) 0.082(7) 0.283(19) 0.041(9) 0.016(12) 0.027(8)
C83 0.38(2) 0.196(13) 0.235(16) 0.078(12) 0.162(17) 0.202(16)
C84 0.055(3) 0.088(4) 0.088(4) -0.025(3) 0.011(2) 0.001(2)
C85 0.240(18) 0.195(17) 0.212(19) -0.051(13) 0.008(13) -0.029(12)
C86 0.44(4) 0.204(19) 0.175(16) -0.011(13) 0.038(17) 0.15(2)

loop_
_geom_bond_atom_site_label_1
_geom_bond_atom_site_label_2
_geom_bond_distance
_geom_bond_site_symmetry_2
_geom_bond_publ_flag
I1 C1 2.093(6) . ?
I2 C53 2.099(6) . ?
O1 C8 1.387(5) . ?
O1 C7 1.442(6) . ?
O2 C24 1.385(6) . ?
O2 C25 1.415(7) . ?
O3 C32 1.376(7) . ?
O3 C37 1.440(8) . ?
O4 C44 1.393(6) . ?
O4 C49 1.449(6) . ?
O5 C62 1.390(6) . ?
O5 C67 1.414(7) . ?
O6 C74 1.370(6) . ?
O6 C79 1.438(7) . ?
Cl1 C85 1.81(2) . ?
Cl2 C85 1.58(2) . ?
Cl3 C85 1.909(19) . ?
Cl4 C86 1.85(3) . ?
Cl5 C86 1.63(2) . ?
Cl6 C86 1.45(2) . ?
C1 C6 1.357(11) . ?
C1 C2 1.379(11) . ?
C2 C3 1.381(9) . ?
C3 C4 1.391(7) . ?
C4 C5 1.377(8) . ?
C4 C7 1.473(7) . ?
C5 C6 1.382(10) . ?
C8 C13 1.396(6) . ?
C8 C9 1.401(6) . ?
C9 C10 1.383(7) . ?
C9 C18 1.512(7) . ?
C10 C11 1.396(8) . ?
C11 C12 1.410(8) . ?
C11 C14 1.530(8) . ?
C12 C13 1.376(7) . ?
C13 C84 1.526(7) . ?
C14 C15 1.474(17) . ?
C14 C17 1.486(15) . ?
C14 C16 1.491(16) . ?
C18 C19 1.512(7) . ?
C19 C20 1.387(7) . ?
C19 C24 1.396(7) . ?
C20 C21 1.397(8) . ?
C21 C22 1.358(8) . ?
C21 C26 1.538(9) . ?
C22 C23 1.393(8) . ?
C23 C24 1.380(7) . ?
C23 C30 1.522(8) . ?
C26 C28 1.433(17) . ?
C26 C29 1.434(19) . ?
C26 C27 1.434(15) . ?
C30 C31 1.513(8) . ?
C31 C36 1.387(8) . ?
C31 C32 1.399(8) . ?
C32 C33 1.375(8) . ?
C33 C34 1.399(8) . ?
C33 C42 1.525(7) . ?
C34 C35 1.386(7) . ?
C35 C36 1.397(8) . ?
C35 C38 1.537(8) . ?
C38 C41 1.515(11) . ?
C38 C39 1.531(11) . ?
C38 C40 1.546(12) . ?
C42 C43 1.517(7) . ?
C43 C48 1.391(7) . ?
C43 C44 1.397(7) . ?
C44 C45 1.397(6) . ?
C45 C46 1.374(7) . ?
C45 C60 1.517(7) . ?
C46 C47 1.392(7) . ?
C47 C48 1.371(7) . ?
C47 C56 1.531(8) . ?
C49 C50 1.485(8) . ?
C50 C51 1.354(9) . ?
C50 C55 1.375(8) . ?
C51 C52 1.382(10) . ?
C52 C53 1.355(10) . ?
C53 C54 1.351(11) . ?
C54 C55 1.401(11) . ?
C56 C57 1.519(13) . ?
C56 C58 1.550(13) . ?
C56 C59 1.551(13) . ?
C60 C61 1.529(7) . ?
C61 C66 1.373(7) . ?
C61 C62 1.396(7) . ?
C62 C63 1.376(7) . ?
C63 C64 1.407(8) . ?
C63 C72 1.501(8) . ?
C64 C65 1.364(8) . ?
C65 C66 1.411(8) . ?
C65 C68 1.512(9) . ?
C68 C71 1.463(13) . ?
C68 C69 1.477(13) . ?
C68 C70 1.522(17) . ?
C72 C73 1.511(8) . ?
C73 C78 1.380(8) . ?
C73 C74 1.399(7) . ?
C74 C75 1.399(8) . ?
C75 C76 1.391(7) . ?
C75 C84 1.502(7) . ?
C76 C77 1.396(7) . ?
C77 C78 1.386(8) . ?
C77 C80 1.523(8) . ?
C80 C81 1.428(13) . ?
C80 C83 1.527(14) . ?
C80 C82 1.597(16) . ?

loop_
_cod_related_entry_id
_cod_related_entry_database
_cod_related_entry_code
1 ChemSpider 30658504
